data_7003146
loop_
_publ_author_name
'Qi, Yanfei'
'Li, Yangguang'
'Wang, Enbo'
'Zhang, Zhiming'
'Chang, Song'

_publ_section_title
;
 Metal-controlled self-assembly of arsenic--vanadium-cluster backbones
 with organic ligands
;
_journal_issue 17
_journal_name_full 'Dalton Transactions'
_journal_page_first 2335
_journal_page_last 2345
_journal_paper_doi 10.1039/b713115a
_journal_year 2008
_chemical_formula_sum 'C20 H148 As16 Co4 N20 O118 V28'
_chemical_formula_weight 5418.34
_chemical_name_systematic
;
?
;
_space_group_IT_number 14
_symmetry_cell_setting monoclinic
_symmetry_space_group_name_Hall '-P 2yn'
_symmetry_space_group_name_H-M 'P 1 21/n 1'
_atom_sites_solution_hydrogens geom
_atom_sites_solution_primary direct
_atom_sites_solution_secondary difmap
_audit_creation_method SHELXL-97
_cell_angle_alpha 90.00
_cell_angle_beta 109.36(3)
_cell_angle_gamma 90.00
_cell_formula_units_Z 2
_cell_length_a 16.422(3)
_cell_length_b 25.150(5)
_cell_length_c 18.803(4)
_cell_measurement_temperature 293(2)
_cell_volume 7327(3)
_computing_structure_refinement 'SHELXL-97 (Sheldrick, 1997)'
_computing_structure_solution 'SHELXS-97 (Sheldrick, 1990)'
_diffrn_ambient_temperature 293(2)
_diffrn_detector_area_resol_mean 0.01
_diffrn_measured_fraction_theta_full 0.989
_diffrn_measured_fraction_theta_max 0.989
_diffrn_measurement_device_type 'Rigaku R-AXIS RAPID IP'
_diffrn_measurement_method Oscillation
_diffrn_radiation_monochromator graphite
_diffrn_radiation_source 'Rotation anode'
_diffrn_radiation_type MoK\a
_diffrn_radiation_wavelength 0.71073
_diffrn_reflns_av_R_equivalents 0.0981
_diffrn_reflns_av_sigmaI/netI 0.1541
_diffrn_reflns_limit_h_max 19
_diffrn_reflns_limit_h_min -19
_diffrn_reflns_limit_k_max 29
_diffrn_reflns_limit_k_min -26
_diffrn_reflns_limit_l_max 22
_diffrn_reflns_limit_l_min -22
_diffrn_reflns_number 53531
_diffrn_reflns_theta_full 25.00
_diffrn_reflns_theta_max 25.00
_diffrn_reflns_theta_min 3.09
_diffrn_standards_decay_% 0
_diffrn_standards_interval_count 0
_diffrn_standards_interval_time 0
_diffrn_standards_number 0
_exptl_absorpt_coefficient_mu 5.834
_exptl_absorpt_correction_T_max 0.3601
_exptl_absorpt_correction_T_min 0.3123
_exptl_absorpt_correction_type multi-scan
_exptl_absorpt_process_details 'ABSCOR by T.Higashi 8 March, 1995'
_exptl_crystal_colour black
_exptl_crystal_density_diffrn 2.456
_exptl_crystal_density_method 'not measured'
_exptl_crystal_description block
_exptl_crystal_F_000 5264
_exptl_crystal_size_max 0.26
_exptl_crystal_size_mid 0.24
_exptl_crystal_size_min 0.22
_refine_diff_density_max 3.146
_refine_diff_density_min -1.615
_refine_diff_density_rms 0.225
_refine_ls_extinction_method none
_refine_ls_goodness_of_fit_ref 1.056
_refine_ls_hydrogen_treatment constr
_refine_ls_matrix_type full
_refine_ls_number_parameters 811
_refine_ls_number_reflns 12762
_refine_ls_number_restraints 140
_refine_ls_restrained_S_all 1.058
_refine_ls_R_factor_all 0.1091
_refine_ls_R_factor_gt 0.0766
_refine_ls_shift/su_max 0.000
_refine_ls_shift/su_mean 0.000
_refine_ls_structure_factor_coef Fsqd
_refine_ls_weighting_details 'calc w=1/[\s^2^(Fo^2^)+(0.1200P)^2^+49.1014P] where P=(Fo^2^+2Fc^2^)/3'
_refine_ls_weighting_scheme calc
_refine_ls_wR_factor_gt 0.2013
_refine_ls_wR_factor_ref 0.2254
_reflns_number_gt 8818
_reflns_number_total 12762
_reflns_threshold_expression >2sigma(I)
_cod_data_source_file b713115a.txt
_cod_data_source_block DQ
_cod_depositor_comments
;
The following automatic conversions were performed:
'_symmetry_cell_setting' value 'Monoclinic' changed to 'monoclinic'
according to '/home/saulius/struct/CIF-dictionaries/cif_core.dic'
dictionary named 'cif_core.dic' version 2.4.1 from 2010-06-29.

Automatic conversion script
Id: cif_fix_enum 1527 2010-12-29 10:47:43Z saulius 
;
_cod_original_cell_volume 7326(3)
_cod_original_sg_symbol_H-M P2(1)/n
_cod_database_code 7003146

loop_
_symmetry_equiv_pos_as_xyz
'x, y, z'
'-x+1/2, y+1/2, -z+1/2'
'-x, -y, -z'
'x-1/2, -y-1/2, z-1/2'

loop_
_atom_site_label
_atom_site_type_symbol
_atom_site_fract_x
_atom_site_fract_y
_atom_site_fract_z
_atom_site_U_iso_or_equiv
_atom_site_adp_type
_atom_site_occupancy
_atom_site_symmetry_multiplicity
_atom_site_calc_flag
_atom_site_refinement_flags
_atom_site_disorder_assembly
_atom_site_disorder_group
V1 V -0.02044(15) 0.00776(8) 0.31514(11) 0.0377(5) Uani 1 1 d . . .
V2 V 0.27595(14) 0.04521(7) 0.23725(11) 0.0360(5) Uani 1 1 d . . .
V3 V -0.07081(16) 0.04802(8) 0.16624(12) 0.0340(5) Uani 0.90 1 d P A 1
V3A V -0.0514(15) 0.0181(8) 0.1248(10) 0.041(6) Uani 0.10 1 d P A 2
V4 V 0.31238(14) 0.06642(7) 0.39547(11) 0.0358(5) Uani 1 1 d . A .
V5 V -0.01650(14) 0.14301(7) 0.08450(10) 0.0326(5) Uani 1 1 d . . .
V6 V 0.24349(14) 0.26231(7) 0.28303(11) 0.0349(5) Uani 1 1 d . . .
V7 V 0.22746(14) 0.12976(7) 0.49412(10) 0.0353(5) Uani 1 1 d . . .
V8 V 0.13724(15) -0.01443(7) 0.27219(10) 0.0359(5) Uani 1 1 d . A .
V9 V 0.12007(15) 0.23279(8) 0.14098(11) 0.0392(5) Uani 1 1 d . A .
V10 V -0.10760(14) 0.11072(8) 0.33045(11) 0.0372(5) Uani 1 1 d . A .
V11 V -0.07404(14) 0.22835(8) 0.32366(11) 0.0359(5) Uani 1 1 d . . .
V12 V 0.31975(14) 0.16078(7) 0.24887(11) 0.0361(5) Uani 1 1 d . A .
V13 V 0.06060(14) 0.19821(7) 0.45535(10) 0.0336(5) Uani 1 1 d . A .
V14 V 0.07714(13) 0.28739(7) 0.30691(9) 0.0306(4) Uani 1 1 d . A .
As1 As 0.18927(10) 0.12539(5) 0.07788(7) 0.0455(4) Uani 1 1 d . . .
As2 As 0.08013(10) 0.02081(5) 0.09112(7) 0.0449(4) Uani 1 1 d . . .
As3 As -0.18322(9) 0.15892(5) 0.15654(7) 0.0434(3) Uani 1 1 d . . .
As4 As -0.07354(9) 0.26357(5) 0.14334(6) 0.0386(3) Uani 1 1 d . . .
As5 As 0.17927(10) -0.00359(4) 0.45783(6) 0.0401(3) Uani 1 1 d . . .
As6 As 0.03485(9) 0.07136(5) 0.49014(6) 0.0391(3) Uani 1 1 d . . .
As7 As 0.38092(9) 0.18973(5) 0.43302(7) 0.0382(3) Uani 1 1 d . . .
As8 As 0.23666(9) 0.26549(4) 0.46638(6) 0.0353(3) Uani 1 1 d . . .
Co1 Co 0.11501(12) 0.42819(6) 0.29524(9) 0.0406(4) Uani 1 1 d . . .
Co2 Co 0.02872(12) 0.19424(7) 0.72987(8) 0.0418(4) Uani 1 1 d D . .
O1 O 0.3995(6) 0.0385(4) 0.4466(5) 0.054(2) Uani 1 1 d . . .
O2 O 0.1225(7) 0.2730(4) 0.0759(5) 0.059(3) Uani 1 1 d . . .
O3 O 0.2808(7) 0.1265(4) 0.5818(4) 0.054(2) Uani 1 1 d . A .
O4 O 0.1102(6) 0.0180(3) 0.5073(4) 0.047(2) Uani 1 1 d . A .
O5 O 0.1869(6) 0.2041(3) 0.4747(4) 0.044(2) Uani 1 1 d . A .
O6 O 0.2984(6) 0.3142(3) 0.2797(5) 0.051(2) Uani 1 1 d . A .
O7 O -0.1678(6) 0.2238(4) 0.1268(4) 0.047(2) Uani 1 1 d . A .
O8 O -0.0031(6) 0.2159(3) 0.1252(5) 0.049(2) Uani 1 1 d . A .
O9 O -0.1456(6) 0.2659(4) 0.3377(5) 0.054(2) Uani 1 1 d . A .
O10 O 0.3411(6) 0.2410(3) 0.4771(4) 0.041(2) Uani 1 1 d . A .
O11 O 0.1364(7) 0.0635(4) 0.0487(5) 0.053(2) Uani 1 1 d . A .
O12 O 0.0458(7) 0.2222(3) 0.5291(5) 0.049(2) Uani 1 1 d . . .
O13 O -0.0704(7) -0.0458(3) 0.3247(5) 0.053(2) Uani 1 1 d . A .
O14 O -0.0684(6) 0.1451(3) -0.0028(4) 0.044(2) Uani 1 1 d . . .
O15 O 0.1488(7) -0.0777(3) 0.2643(5) 0.051(2) Uani 1 1 d . . .
O16 O -0.0997(6) 0.1239(4) 0.1372(5) 0.050(2) Uani 1 1 d . A .
O17 O 0.0686(6) 0.3509(3) 0.3122(4) 0.040(2) Uani 1 1 d . . .
O18 O 0.1056(6) 0.1597(3) 0.0977(5) 0.051(2) Uani 1 1 d . A .
O19 O 0.0099(6) 0.0668(3) 0.1105(5) 0.044(2) Uani 1 1 d . A .
O20 O 0.3117(6) 0.1378(3) 0.4422(5) 0.043(2) Uani 1 1 d . A .
O21 O 0.2392(6) 0.2157(3) 0.2004(4) 0.042(2) Uani 1 1 d . A .
O22 O 0.1046(6) 0.1246(3) 0.4840(4) 0.041(2) Uani 1 1 d . A .
O23 O 0.3283(5) 0.2076(3) 0.3377(4) 0.0372(19) Uani 1 1 d . A .
O24 O 0.2492(5) 0.0149(3) 0.3215(4) 0.0367(19) Uani 1 1 d . A .
O25 O 0.1981(5) 0.2712(3) 0.3669(4) 0.0351(18) Uani 1 1 d . A .
O26 O 0.1040(6) -0.0062(3) 0.3649(4) 0.0388(19) Uani 1 1 d . A .
O27 O -0.1014(6) 0.0595(3) 0.2562(4) 0.040(2) Uani 1 1 d . A .
O28 O 0.1591(5) 0.0161(3) 0.1826(4) 0.0369(19) Uani 1 1 d . A .
O29 O -0.0370(5) 0.2609(3) 0.2441(4) 0.0351(18) Uani 1 1 d . A .
O30 O 0.0390(5) 0.2553(3) 0.3832(4) 0.0327(17) Uani 1 1 d . A .
O31 O 0.2541(6) 0.1084(3) 0.1706(4) 0.0380(19) Uani 1 1 d . A .
O32 O -0.0476(6) 0.1699(3) 0.3927(4) 0.040(2) Uani 1 1 d . A .
O33 O 0.0153(6) -0.0002(3) 0.2278(4) 0.040(2) Uani 1 1 d . A .
O34 O -0.0187(6) 0.0607(3) 0.3937(4) 0.039(2) Uani 1 1 d . A .
O35 O 0.3371(6) 0.0978(3) 0.3108(4) 0.0382(19) Uani 1 1 d . A .
O36 O -0.1344(6) 0.1696(3) 0.2547(4) 0.0392(19) Uani 1 1 d . A .
O37 O 0.1237(6) 0.2755(3) 0.2271(4) 0.0370(19) Uani 1 1 d . A .
O38 O 0.2293(6) 0.0584(3) 0.4517(4) 0.042(2) Uani 1 1 d . A .
O39 O 0.4070(7) 0.1725(4) 0.2303(5) 0.054(2) Uani 1 1 d . . .
O40 O -0.1951(6) 0.1004(4) 0.3485(6) 0.057(2) Uani 1 1 d . . .
O41 O -0.1450(7) 0.0133(4) 0.1095(5) 0.061(3) Uani 1 1 d . . .
O42 O 0.3449(6) 0.0070(3) 0.2173(5) 0.050(2) Uani 1 1 d . . .
O1W O 0.1104(9) 0.1354(5) 0.2914(6) 0.087(4) Uani 1 1 d U . .
N1 N 0.1369(8) 0.4024(4) 0.1945(6) 0.053(3) Uani 1 1 d DU . .
H1A H 0.1822 0.4201 0.1893 0.053 Uiso 1 1 calc R A .
H1B H 0.1496 0.3675 0.1980 0.053 Uiso 1 1 calc R . .
C1 C 0.0625(13) 0.4116(10) 0.1300(11) 0.114(7) Uani 1 1 d DU A .
H1C H 0.0763 0.4384 0.0986 0.114 Uiso 1 1 calc R . .
H1D H 0.0482 0.3790 0.1008 0.114 Uiso 1 1 calc R . .
C2 C -0.0104(15) 0.4285(10) 0.1479(10) 0.115(8) Uani 1 1 d DU . .
H2A H -0.0363 0.4571 0.1132 0.115 Uiso 1 1 calc R A .
H2B H -0.0511 0.3992 0.1349 0.115 Uiso 1 1 calc R . .
N2 N -0.0079(9) 0.4461(5) 0.2198(7) 0.067(3) Uani 1 1 d DU A .
H2C H -0.0488 0.4295 0.2338 0.067 Uiso 1 1 calc R . .
H2D H -0.0175 0.4814 0.2191 0.067 Uiso 1 1 calc R . .
N3 N 0.2414(7) 0.4105(4) 0.3681(5) 0.048(3) Uani 1 1 d DU . .
H3E H 0.2510 0.3753 0.3674 0.048 Uiso 1 1 calc R A .
H3F H 0.2803 0.4274 0.3519 0.048 Uiso 1 1 calc R . .
C3 C 0.2518(12) 0.4272(8) 0.4442(8) 0.082(5) Uani 1 1 d DU A .
H3A H 0.2508 0.3960 0.4742 0.098 Uiso 0.45 1 calc PR B 1
H3B H 0.3078 0.4439 0.4657 0.098 Uiso 0.45 1 calc PR B 1
H3C H 0.2913 0.4030 0.4792 0.098 Uiso 0.55 1 calc PR B 2
H3D H 0.2776 0.4623 0.4524 0.098 Uiso 0.55 1 calc PR B 2
C4 C 0.1862(13) 0.4636(12) 0.4487(18) 0.065(9) Uani 0.45 1 d PDU A 1
H4A H 0.2015 0.4992 0.4375 0.065 Uiso 0.45 1 calc PR A 1
H4B H 0.1852 0.4638 0.5000 0.065 Uiso 0.45 1 calc PR A 1
C4' C 0.1719(14) 0.4286(15) 0.4604(15) 0.085(10) Uani 0.55 1 d PDU A 2
H4'1 H 0.1800 0.4497 0.5054 0.085 Uiso 0.55 1 calc PR A 2
H4'2 H 0.1568 0.3928 0.4705 0.085 Uiso 0.55 1 calc PR A 2
N4 N 0.1006(9) 0.4512(5) 0.3982(7) 0.067(3) Uani 1 1 d DU . .
H4S H 0.0660 0.4798 0.3915 0.080 Uiso 0.45 1 calc PR A 1
H4R H 0.0773 0.4245 0.4170 0.080 Uiso 0.45 1 calc PR A 1
H4T H 0.1011 0.4869 0.4018 0.080 Uiso 0.55 1 calc PR A 2
H4U H 0.0498 0.4393 0.4005 0.080 Uiso 0.55 1 calc PR A 2
N5 N 0.0292(12) 0.1339(6) 0.7904(7) 0.085(4) Uani 1 1 d DU . .
H5A H -0.0160 0.1133 0.7652 0.102 Uiso 1 1 calc R . .
H5B H 0.0773 0.1151 0.7949 0.102 Uiso 1 1 calc R . .
C5 C 0.0257(15) 0.1424(7) 0.8648(9) 0.088(5) Uani 1 1 d DU . .
H5C H -0.0276 0.1278 0.8683 0.105 Uiso 1 1 calc R . .
H5D H 0.0736 0.1244 0.9016 0.105 Uiso 1 1 calc R . .
C6 C 0.0296(14) 0.1968(6) 0.8800(9) 0.083(5) Uani 1 1 d DU . .
H6A H 0.0849 0.2045 0.9179 0.099 Uiso 1 1 calc R . .
H6B H -0.0149 0.2055 0.9015 0.099 Uiso 1 1 calc R . .
N6 N 0.0193(15) 0.2310(7) 0.8161(9) 0.120(6) Uani 1 1 d DU . .
H6C H 0.0597 0.2567 0.8295 0.144 Uiso 1 1 calc R . .
H6D H -0.0327 0.2468 0.8034 0.144 Uiso 1 1 calc R . .
N7 N 0.0078(10) 0.1539(6) 0.6410(9) 0.093(5) Uani 1 1 d DU . .
H7A H 0.0329 0.1694 0.6104 0.111 Uiso 1 1 calc R . .
H7B H 0.0297 0.1210 0.6522 0.111 Uiso 1 1 calc R . .
C7 C -0.0876(11) 0.1512(7) 0.6029(11) 0.088(6) Uani 1 1 d DU . .
H7C H -0.0999 0.1463 0.5492 0.106 Uiso 1 1 calc R . .
H7D H -0.1102 0.1207 0.6218 0.106 Uiso 1 1 calc R . .
C8 C -0.1306(15) 0.1985(9) 0.6151(10) 0.102(7) Uani 1 1 d DU . .
H8A H -0.1173 0.2286 0.5888 0.122 Uiso 1 1 calc R . .
H8B H -0.1927 0.1934 0.5983 0.122 Uiso 1 1 calc R . .
N8 N -0.0971(13) 0.2060(9) 0.6948(9) 0.121(7) Uani 1 1 d DU . .
H8C H -0.1222 0.1830 0.7177 0.146 Uiso 1 1 calc R . .
H8D H -0.1086 0.2392 0.7064 0.146 Uiso 1 1 calc R . .
N9 N 0.0248(13) 0.2600(8) 0.6728(11) 0.126(7) Uani 1 1 d DU . .
H9A H -0.0012 0.2540 0.6233 0.126 Uiso 1 1 calc R . .
H9B H -0.0054 0.2851 0.6876 0.126 Uiso 1 1 calc R . .
C9 C 0.1128(13) 0.2780(7) 0.6869(14) 0.126 Uiso 1 1 d D . .
H9C H 0.1265 0.3056 0.7251 0.126 Uiso 1 1 calc R . .
H9D H 0.1177 0.2931 0.6411 0.126 Uiso 1 1 calc R . .
C10 C 0.1745(16) 0.2344(9) 0.7122(15) 0.132(9) Uani 1 1 d DU . .
H10A H 0.2294 0.2500 0.7417 0.132 Uiso 1 1 calc R . .
H10B H 0.1824 0.2190 0.6677 0.132 Uiso 1 1 calc R . .
N10 N 0.1568(6) 0.1895(7) 0.7577(11) 0.132 Uiso 1 1 d D . .
H10C H 0.1832 0.1945 0.8075 0.132 Uiso 1 1 calc R . .
H10D H 0.1732 0.1580 0.7442 0.132 Uiso 1 1 calc R . .
OW1 O 0.0090(16) 0.3504(9) 0.4700(12) 0.176(8) Uiso 1 1 d . . .
OW2 O 0.410(2) -0.0498(13) 0.5465(17) 0.114(10) Uiso 0.50 1 d P . .
OW3 O 0.514(2) 0.0707(13) 0.3113(19) 0.124(11) Uiso 0.50 1 d P . .
OW4 O 0.168(3) 0.3517(18) -0.016(2) 0.163(15) Uiso 0.50 1 d P . .
OW5 O -0.209(3) -0.0943(17) 0.127(2) 0.159(15) Uiso 0.50 1 d P . .

loop_
_atom_site_aniso_label
_atom_site_aniso_U_11
_atom_site_aniso_U_22
_atom_site_aniso_U_33
_atom_site_aniso_U_23
_atom_site_aniso_U_13
_atom_site_aniso_U_12
V1 0.0470(14) 0.0337(10) 0.0353(10) -0.0001(8) 0.0178(9) -0.0032(9)
V2 0.0427(13) 0.0285(10) 0.0402(10) -0.0025(8) 0.0184(9) 0.0019(9)
V3 0.0405(14) 0.0307(11) 0.0315(11) -0.0019(9) 0.0128(10) -0.0047(10)
V3A 0.047(14) 0.041(11) 0.022(9) 0.006(8) -0.005(9) -0.028(10)
V4 0.0405(13) 0.0293(10) 0.0371(10) 0.0010(8) 0.0123(9) 0.0013(9)
V5 0.0410(13) 0.0320(10) 0.0249(9) 0.0014(7) 0.0110(8) 0.0022(9)
V6 0.0412(13) 0.0270(9) 0.0395(10) 0.0026(8) 0.0173(9) -0.0041(9)
V7 0.0475(13) 0.0295(9) 0.0266(9) 0.0016(7) 0.0092(8) -0.0012(9)
V8 0.0470(14) 0.0272(9) 0.0347(10) -0.0024(8) 0.0153(9) -0.0020(9)
V9 0.0487(14) 0.0364(10) 0.0371(10) 0.0043(8) 0.0205(9) 0.0010(10)
V10 0.0413(13) 0.0408(11) 0.0362(10) 0.0022(8) 0.0218(9) -0.0026(9)
V11 0.0396(13) 0.0353(10) 0.0368(10) 0.0007(8) 0.0181(9) 0.0038(9)
V12 0.0409(13) 0.0300(10) 0.0418(10) -0.0013(8) 0.0196(9) -0.0020(9)
V13 0.0474(13) 0.0317(10) 0.0258(9) 0.0026(7) 0.0174(8) 0.0002(9)
V14 0.0379(12) 0.0274(9) 0.0262(9) 0.0031(7) 0.0103(8) -0.0003(8)
As1 0.0558(9) 0.0480(7) 0.0400(7) 0.0008(5) 0.0259(6) 0.0032(6)
As2 0.0568(9) 0.0403(7) 0.0379(6) -0.0057(5) 0.0163(6) 0.0044(6)
As3 0.0399(8) 0.0488(7) 0.0419(7) -0.0006(5) 0.0141(6) 0.0002(6)
As4 0.0462(8) 0.0352(6) 0.0323(6) 0.0036(5) 0.0099(5) 0.0076(6)
As5 0.0557(9) 0.0282(6) 0.0355(6) 0.0049(5) 0.0140(6) -0.0002(6)
As6 0.0582(9) 0.0344(6) 0.0306(6) 0.0020(5) 0.0227(6) -0.0051(6)
As7 0.0351(7) 0.0347(6) 0.0412(6) -0.0013(5) 0.0076(5) -0.0014(5)
As8 0.0449(8) 0.0275(6) 0.0297(6) -0.0021(4) 0.0073(5) -0.0022(5)
Co1 0.0469(11) 0.0318(8) 0.0443(9) 0.0018(7) 0.0169(8) -0.0024(7)
Co2 0.0511(12) 0.0473(9) 0.0310(8) 0.0006(7) 0.0189(7) -0.0093(8)
O1 0.052(6) 0.048(5) 0.056(5) 0.008(4) 0.009(5) 0.004(5)
O2 0.070(7) 0.057(6) 0.055(5) 0.013(4) 0.028(5) 0.017(5)
O3 0.062(7) 0.064(6) 0.030(4) 0.011(4) 0.007(4) 0.007(5)
O4 0.073(7) 0.036(4) 0.034(4) 0.004(3) 0.021(4) 0.002(4)
O5 0.056(6) 0.035(4) 0.038(4) 0.008(3) 0.012(4) -0.007(4)
O6 0.056(6) 0.033(4) 0.071(6) 0.005(4) 0.029(5) -0.007(4)
O7 0.039(6) 0.059(5) 0.039(4) -0.008(4) 0.008(4) -0.007(4)
O8 0.057(6) 0.041(5) 0.044(5) 0.003(4) 0.011(4) 0.000(4)
O9 0.047(6) 0.061(6) 0.065(6) 0.002(5) 0.033(5) 0.013(5)
O10 0.042(5) 0.031(4) 0.044(4) -0.006(3) 0.005(4) -0.008(4)
O11 0.063(7) 0.053(5) 0.047(5) -0.020(4) 0.023(5) -0.002(5)
O12 0.073(7) 0.042(5) 0.041(4) 0.002(4) 0.030(5) 0.004(5)
O13 0.059(7) 0.044(5) 0.057(5) 0.009(4) 0.022(5) -0.004(5)
O14 0.053(6) 0.050(5) 0.028(4) 0.000(3) 0.009(4) 0.000(4)
O15 0.065(7) 0.030(4) 0.057(5) 0.001(4) 0.020(5) 0.006(4)
O16 0.050(6) 0.051(5) 0.048(5) 0.004(4) 0.016(4) 0.007(4)
O17 0.049(6) 0.025(4) 0.048(5) 0.001(3) 0.021(4) 0.002(4)
O18 0.053(6) 0.045(5) 0.052(5) -0.007(4) 0.015(4) -0.001(4)
O19 0.053(6) 0.036(4) 0.046(5) 0.007(4) 0.019(4) -0.003(4)
O20 0.054(6) 0.031(4) 0.052(5) -0.008(4) 0.029(4) -0.010(4)
O21 0.050(6) 0.039(4) 0.036(4) -0.002(3) 0.014(4) 0.003(4)
O22 0.051(6) 0.032(4) 0.044(4) 0.009(3) 0.020(4) -0.006(4)
O23 0.041(5) 0.031(4) 0.037(4) -0.001(3) 0.010(4) 0.000(4)
O24 0.042(5) 0.035(4) 0.035(4) -0.002(3) 0.016(4) -0.004(4)
O25 0.028(5) 0.046(5) 0.028(4) 0.007(3) 0.006(3) 0.002(4)
O26 0.045(5) 0.039(4) 0.029(4) 0.002(3) 0.008(4) -0.002(4)
O27 0.044(5) 0.045(5) 0.036(4) 0.003(3) 0.020(4) -0.005(4)
O28 0.043(5) 0.034(4) 0.034(4) -0.004(3) 0.013(4) 0.002(4)
O29 0.034(5) 0.038(4) 0.033(4) 0.001(3) 0.011(3) 0.000(4)
O30 0.039(5) 0.034(4) 0.027(4) 0.001(3) 0.014(3) 0.001(3)
O31 0.050(6) 0.025(4) 0.041(4) -0.001(3) 0.017(4) -0.002(4)
O32 0.050(6) 0.034(4) 0.037(4) 0.003(3) 0.018(4) -0.001(4)
O33 0.047(6) 0.039(4) 0.035(4) -0.003(3) 0.017(4) 0.002(4)
O34 0.052(6) 0.036(4) 0.032(4) -0.003(3) 0.016(4) -0.005(4)
O35 0.044(5) 0.030(4) 0.045(4) 0.000(3) 0.021(4) -0.004(4)
O36 0.045(5) 0.042(4) 0.034(4) 0.004(3) 0.017(4) -0.002(4)
O37 0.048(6) 0.037(4) 0.026(4) 0.001(3) 0.012(3) -0.001(4)
O38 0.057(6) 0.037(4) 0.035(4) -0.006(3) 0.017(4) -0.009(4)
O39 0.054(6) 0.043(5) 0.071(6) -0.001(4) 0.028(5) -0.004(4)
O40 0.045(6) 0.065(6) 0.074(6) -0.005(5) 0.040(5) -0.010(5)
O41 0.066(8) 0.060(6) 0.050(5) -0.011(4) 0.011(5) -0.008(5)
O42 0.050(6) 0.042(5) 0.063(6) -0.004(4) 0.027(5) 0.007(4)
O1W 0.097(8) 0.096(7) 0.066(6) 0.006(5) 0.025(6) -0.007(6)
N1 0.063(7) 0.051(6) 0.046(5) 0.009(4) 0.018(5) -0.010(5)
C1 0.119(11) 0.124(11) 0.096(10) 0.002(8) 0.031(8) -0.002(9)
C2 0.105(11) 0.118(11) 0.106(10) 0.006(8) 0.013(8) 0.010(9)
N2 0.062(7) 0.060(6) 0.079(7) 0.008(5) 0.023(6) -0.001(6)
N3 0.051(6) 0.043(5) 0.053(5) 0.000(4) 0.023(5) 0.002(5)
C3 0.082(9) 0.087(9) 0.072(8) 0.001(7) 0.019(7) 0.003(7)
C4 0.070(13) 0.065(12) 0.061(12) -0.005(9) 0.023(9) 0.001(9)
C4' 0.091(13) 0.087(13) 0.078(12) 0.003(9) 0.029(9) -0.004(9)
N4 0.067(7) 0.069(7) 0.067(6) -0.003(5) 0.026(6) 0.003(6)
N5 0.123(9) 0.083(8) 0.060(6) 0.006(6) 0.044(6) -0.007(7)
C5 0.101(10) 0.095(9) 0.070(8) 0.012(7) 0.031(7) -0.011(8)
C6 0.104(10) 0.094(9) 0.064(7) 0.003(7) 0.045(7) 0.005(8)
N6 0.146(11) 0.124(10) 0.094(8) 0.011(7) 0.046(8) 0.022(8)
N7 0.104(9) 0.084(8) 0.098(8) -0.004(6) 0.045(7) 0.006(7)
C7 0.085(9) 0.082(9) 0.088(9) 0.000(7) 0.015(7) -0.027(7)
C8 0.088(10) 0.128(11) 0.092(9) 0.008(8) 0.032(8) 0.004(8)
N8 0.123(10) 0.140(10) 0.110(9) -0.005(8) 0.052(8) 0.014(8)
N9 0.147(11) 0.123(10) 0.114(9) -0.005(8) 0.049(8) 0.009(8)
C10 0.121(12) 0.157(12) 0.123(11) 0.020(9) 0.046(9) -0.025(9)

loop_
_atom_type_symbol
_atom_type_description
_atom_type_scat_dispersion_real
_atom_type_scat_dispersion_imag
_atom_type_scat_source
C C 0.0033 0.0016 'International Tables Vol C Tables 4.2.6.8 and 6.1.1.4'
H H 0.0000 0.0000 'International Tables Vol C Tables 4.2.6.8 and 6.1.1.4'
N N 0.0061 0.0033 'International Tables Vol C Tables 4.2.6.8 and 6.1.1.4'
O O 0.0106 0.0060 'International Tables Vol C Tables 4.2.6.8 and 6.1.1.4'
V V 0.3005 0.5294 'International Tables Vol C Tables 4.2.6.8 and 6.1.1.4'
Co Co 0.3494 0.9721 'International Tables Vol C Tables 4.2.6.8 and 6.1.1.4'
As As 0.0499 2.0058 'International Tables Vol C Tables 4.2.6.8 and 6.1.1.4'

loop_
_geom_angle_atom_site_label_1
_geom_angle_atom_site_label_2
_geom_angle_atom_site_label_3
_geom_angle
_geom_angle_site_symmetry_1
_geom_angle_site_symmetry_3
_geom_angle_publ_flag
O13 V1 O27 110.3(4) . . ?
O13 V1 O33 108.5(4) . . ?
O27 V1 O33 85.8(3) . . ?
O13 V1 O26 106.4(4) . . ?
O27 V1 O26 143.2(3) . . ?
O33 V1 O26 79.9(3) . . ?
O13 V1 O34 111.0(4) . . ?
O27 V1 O34 79.2(3) . . ?
O33 V1 O34 140.5(3) . . ?
O26 V1 O34 90.6(3) . . ?
O13 V1 V3 114.5(3) . . ?
O27 V1 V3 43.1(2) . . ?
O33 V1 V3 42.8(2) . . ?
O26 V1 V3 116.7(2) . . ?
O34 V1 V3 115.1(2) . . ?
O13 V1 V8 112.9(4) . . ?
O27 V1 V8 117.5(3) . . ?
O33 V1 V8 38.8(3) . . ?
O26 V1 V8 41.2(2) . . ?
O34 V1 V8 121.6(3) . . ?
V3 V1 V8 78.24(8) . . ?
O13 V1 V10 115.4(4) . . ?
O27 V1 V10 38.4(2) . . ?
O33 V1 V10 117.3(2) . . ?
O26 V1 V10 123.8(2) . . ?
O34 V1 V10 40.8(2) . . ?
V3 V1 V10 78.18(8) . . ?
V8 V1 V10 131.47(9) . . ?
O42 V2 O35 109.5(4) . . ?
O42 V2 O24 108.8(4) . . ?
O35 V2 O24 83.6(3) . . ?
O42 V2 O31 108.9(4) . . ?
O35 V2 O31 81.1(3) . . ?
O24 V2 O31 142.2(4) . . ?
O42 V2 O28 106.9(4) . . ?
O35 V2 O28 143.4(4) . . ?
O24 V2 O28 80.6(3) . . ?
O31 V2 O28 91.5(3) . . ?
O42 V2 V4 115.2(3) . . ?
O35 V2 V4 41.9(2) . . ?
O24 V2 V4 41.7(2) . . ?
O31 V2 V4 115.8(2) . . ?
O28 V2 V4 115.8(2) . . ?
O42 V2 V8 113.4(3) . . ?
O35 V2 V8 116.1(3) . . ?
O24 V2 V8 39.0(2) . . ?
O31 V2 V8 123.5(3) . . ?
O28 V2 V8 41.6(2) . . ?
V4 V2 V8 77.15(8) . . ?
O42 V2 V12 115.1(3) . . ?
O35 V2 V12 39.4(2) . . ?
O24 V2 V12 116.0(2) . . ?
O31 V2 V12 41.7(2) . . ?
O28 V2 V12 124.3(2) . . ?
V4 V2 V12 77.39(7) . . ?
V8 V2 V12 131.14(9) . . ?
O41 V3 O33 107.7(5) . . ?
O41 V3 O27 107.7(5) . . ?
O33 V3 O27 85.4(3) . . ?
O41 V3 O16 106.3(5) . . ?
O33 V3 O16 145.5(4) . . ?
O27 V3 O16 89.4(4) . . ?
O41 V3 O19 105.8(5) . . ?
O33 V3 O19 89.0(4) . . ?
O27 V3 O19 146.1(4) . . ?
O16 V3 O19 76.7(4) . . ?
O41 V3 V1 112.1(4) . . ?
O33 V3 V1 42.8(2) . . ?
O27 V3 V1 42.7(3) . . ?
O16 V3 V1 125.2(3) . . ?
O19 V3 V1 125.2(3) . . ?
O41 V3A O19 132.7(15) . . ?
O41 V3A O33 112.5(13) . . ?
O19 V3A O33 99.5(10) . . ?
O41 V3A As2 155.1(12) . . ?
O19 V3A As2 45.9(7) . . ?
O33 V3A As2 90.6(9) . . ?
O1 V4 O24 107.4(4) . . ?
O1 V4 O35 106.5(5) . . ?
O24 V4 O35 83.7(3) . . ?
O1 V4 O38 105.7(4) . . ?
O24 V4 O38 90.9(3) . . ?
O35 V4 O38 147.6(4) . . ?
O1 V4 O20 105.3(4) . . ?
O24 V4 O20 146.9(4) . . ?
O35 V4 O20 91.7(3) . . ?
O38 V4 O20 75.7(3) . . ?
O1 V4 V2 112.2(4) . . ?
O24 V4 V2 41.8(2) . . ?
O35 V4 V2 41.9(2) . . ?
O38 V4 V2 125.7(2) . . ?
O20 V4 V2 126.1(2) . . ?
O1 V4 V7 110.9(4) . . ?
O24 V4 V7 122.2(3) . . ?
O35 V4 V7 122.7(2) . . ?
O38 V4 V7 38.1(2) . . ?
O20 V4 V7 37.6(2) . . ?
V2 V4 V7 136.96(9) . . ?
O14 V5 O8 108.9(4) . . ?
O14 V5 O18 107.3(4) . . ?
O8 V5 O18 77.1(4) . . ?
O14 V5 O19 106.6(4) . . ?
O8 V5 O19 144.5(3) . . ?
O18 V5 O19 92.6(4) . . ?
O14 V5 O16 107.6(4) . . ?
O8 V5 O16 92.2(4) . . ?
O18 V5 O16 145.1(4) . . ?
O19 V5 O16 77.0(4) . . ?
O14 V5 V9 114.2(3) . . ?
O8 V5 V9 38.5(3) . . ?
O18 V5 V9 38.6(3) . . ?
O19 V5 V9 122.8(3) . . ?
O16 V5 V9 122.7(3) . . ?
O6 V6 O37 108.9(4) . . ?
O6 V6 O21 109.6(4) . . ?
O37 V6 O21 84.7(4) . . ?
O6 V6 O25 107.8(4) . . ?
O37 V6 O25 80.2(3) . . ?
O21 V6 O25 142.4(4) . . ?
O6 V6 O23 106.1(4) . . ?
O37 V6 O23 144.7(3) . . ?
O21 V6 O23 80.1(3) . . ?
O25 V6 O23 92.9(3) . . ?
O6 V6 V9 114.1(4) . . ?
O37 V6 V9 42.0(2) . . ?
O21 V6 V9 42.8(3) . . ?
O25 V6 V9 116.0(2) . . ?
O23 V6 V9 117.5(2) . . ?
O6 V6 V14 113.0(4) . . ?
O37 V6 V14 39.2(2) . . ?
O21 V6 V14 117.4(3) . . ?
O25 V6 V14 41.0(2) . . ?
O23 V6 V14 126.1(3) . . ?
V9 V6 V14 78.16(8) . . ?
O6 V6 V12 113.9(4) . . ?
O37 V6 V12 116.9(2) . . ?
O21 V6 V12 38.6(2) . . ?
O25 V6 V12 124.3(2) . . ?
O23 V6 V12 41.5(2) . . ?
V9 V6 V12 78.27(8) . . ?
V14 V6 V12 132.84(9) . . ?
O3 V7 O20 106.6(5) . . ?
O3 V7 O22 107.0(5) . . ?
O20 V7 O22 146.5(4) . . ?
O3 V7 O38 107.2(4) . . ?
O20 V7 O38 77.5(3) . . ?
O22 V7 O38 93.1(4) . . ?
O3 V7 O5 106.0(4) . . ?
O20 V7 O5 93.5(4) . . ?
O22 V7 O5 76.8(4) . . ?
O38 V7 O5 146.8(3) . . ?
O3 V7 V4 113.0(4) . . ?
O20 V7 V4 38.8(2) . . ?
O22 V7 V4 123.9(3) . . ?
O38 V7 V4 38.7(3) . . ?
O5 V7 V4 124.4(3) . . ?
O3 V7 V13 114.2(4) . . ?
O20 V7 V13 122.7(3) . . ?
O22 V7 V13 38.6(2) . . ?
O38 V7 V13 122.7(3) . . ?
O5 V7 V13 38.5(3) . . ?
V4 V7 V13 132.78(8) . . ?
O15 V8 O24 107.6(4) . . ?
O15 V8 O33 106.2(4) . . ?
O24 V8 O33 146.2(3) . . ?
O15 V8 O28 104.1(4) . . ?
O24 V8 O28 81.2(3) . . ?
O33 V8 O28 90.9(3) . . ?
O15 V8 O26 104.8(4) . . ?
O24 V8 O26 91.9(3) . . ?
O33 V8 O26 79.3(3) . . ?
O28 V8 O26 151.0(3) . . ?
O15 V8 V2 110.8(4) . . ?
O24 V8 V2 39.6(2) . . ?
O33 V8 V2 124.9(3) . . ?
O28 V8 V2 41.6(2) . . ?
O26 V8 V2 126.1(2) . . ?
O15 V8 V1 110.2(4) . . ?
O24 V8 V1 124.9(2) . . ?
O33 V8 V1 38.7(2) . . ?
O28 V8 V1 124.6(3) . . ?
O26 V8 V1 40.6(2) . . ?
V2 V8 V1 139.05(8) . . ?
O2 V9 O37 106.8(4) . . ?
O2 V9 O21 107.6(5) . . ?
O37 V9 O21 84.0(3) . . ?
O2 V9 O8 107.6(5) . . ?
O37 V9 O8 89.5(4) . . ?
O21 V9 O8 144.5(3) . . ?
O2 V9 O18 107.5(4) . . ?
O37 V9 O18 145.5(4) . . ?
O21 V9 O18 89.6(4) . . ?
O8 V9 O18 76.4(4) . . ?
O2 V9 V6 111.1(4) . . ?
O37 V9 V6 42.0(3) . . ?
O21 V9 V6 42.1(2) . . ?
O8 V9 V6 124.4(3) . . ?
O18 V9 V6 124.9(3) . . ?
O2 V9 V5 113.3(4) . . ?
O37 V9 V5 120.7(3) . . ?
O21 V9 V5 120.5(2) . . ?
O8 V9 V5 38.0(2) . . ?
O18 V9 V5 38.4(3) . . ?
V6 V9 V5 135.54(8) . . ?
O40 V10 O27 108.1(4) . . ?
O40 V10 O32 107.9(4) . . ?
O27 V10 O32 144.0(4) . . ?
O40 V10 O34 107.6(5) . . ?
O27 V10 O34 78.8(3) . . ?
O32 V10 O34 89.9(3) . . ?
O40 V10 O36 105.6(5) . . ?
O27 V10 O36 91.8(3) . . ?
O32 V10 O36 79.1(3) . . ?
O34 V10 O36 146.8(4) . . ?
O40 V10 V1 111.6(4) . . ?
O27 V10 V1 38.4(2) . . ?
O32 V10 V1 123.5(3) . . ?
O34 V10 V1 40.5(2) . . ?
O36 V10 V1 124.5(2) . . ?
O40 V10 V11 110.9(4) . . ?
O27 V10 V11 124.8(2) . . ?
O32 V10 V11 38.1(2) . . ?
O34 V10 V11 122.4(2) . . ?
O36 V10 V11 41.0(2) . . ?
V1 V10 V11 137.51(10) . . ?
O9 V11 O32 110.9(4) . . ?
O9 V11 O30 108.2(4) . . ?
O32 V11 O30 85.3(3) . . ?
O9 V11 O29 108.0(4) . . ?
O32 V11 O29 140.9(4) . . ?
O30 V11 O29 79.4(3) . . ?
O9 V11 O36 108.1(5) . . ?
O32 V11 O36 79.8(3) . . ?
O30 V11 O36 143.6(3) . . ?
O29 V11 O36 91.6(3) . . ?
O9 V11 V13 114.8(4) . . ?
O32 V11 V13 42.5(3) . . ?
O30 V11 V13 42.9(2) . . ?
O29 V11 V13 115.4(3) . . ?
O36 V11 V13 116.5(2) . . ?
O9 V11 V14 113.9(4) . . ?
O32 V11 V14 116.2(3) . . ?
O30 V11 V14 38.9(2) . . ?
O29 V11 V14 40.5(2) . . ?
O36 V11 V14 123.3(3) . . ?
V13 V11 V14 77.88(8) . . ?
O9 V11 V10 114.7(4) . . ?
O32 V11 V10 38.9(2) . . ?
O30 V11 V10 118.0(2) . . ?
O29 V11 V10 123.1(2) . . ?
O36 V11 V10 41.0(2) . . ?
V13 V11 V10 78.50(7) . . ?
V14 V11 V10 131.22(9) . . ?
O39 V12 O21 106.8(4) . . ?
O39 V12 O35 108.4(4) . . ?
O21 V12 O35 144.8(4) . . ?
O39 V12 O31 105.2(4) . . ?
O21 V12 O31 90.4(3) . . ?
O35 V12 O31 80.7(3) . . ?
O39 V12 O23 104.5(4) . . ?
O21 V12 O23 79.6(3) . . ?
O35 V12 O23 91.4(3) . . ?
O31 V12 O23 150.3(4) . . ?
O39 V12 V2 111.8(3) . . ?
O21 V12 V2 123.7(3) . . ?
O35 V12 V2 39.5(2) . . ?
O31 V12 V2 41.2(2) . . ?
O23 V12 V2 125.5(2) . . ?
O39 V12 V6 110.8(3) . . ?
O21 V12 V6 38.7(2) . . ?
O35 V12 V6 123.9(3) . . ?
O31 V12 V6 123.7(3) . . ?
O23 V12 V6 40.9(2) . . ?
V2 V12 V6 137.36(10) . . ?
O12 V13 O32 107.3(5) . . ?
O12 V13 O30 106.5(4) . . ?
O32 V13 O30 85.8(3) . . ?
O12 V13 O5 105.2(5) . . ?
O32 V13 O5 147.0(4) . . ?
O30 V13 O5 90.7(3) . . ?
O12 V13 O22 105.1(4) . . ?
O32 V13 O22 90.0(3) . . ?
O30 V13 O22 148.0(3) . . ?
O5 V13 O22 75.9(3) . . ?
O12 V13 V11 111.0(4) . . ?
O32 V13 V11 42.5(2) . . ?
O30 V13 V11 43.4(2) . . ?
O5 V13 V11 127.4(2) . . ?
O22 V13 V11 126.5(3) . . ?
O12 V13 V7 112.3(4) . . ?
O32 V13 V7 120.3(3) . . ?
O30 V13 V7 121.3(3) . . ?
O5 V13 V7 38.2(2) . . ?
O22 V13 V7 37.9(3) . . ?
V11 V13 V7 136.65(8) . . ?
O17 V14 O37 105.6(4) . . ?
O17 V14 O30 108.3(4) . . ?
O37 V14 O30 146.2(3) . . ?
O17 V14 O29 106.7(4) . . ?
O37 V14 O29 91.4(3) . . ?
O30 V14 O29 79.9(3) . . ?
O17 V14 O25 105.1(4) . . ?
O37 V14 O25 80.1(3) . . ?
O30 V14 O25 90.1(3) . . ?
O29 V14 O25 148.2(3) . . ?
O17 V14 V6 108.8(3) . . ?
O37 V14 V6 39.3(2) . . ?
O30 V14 V6 124.4(3) . . ?
O29 V14 V6 125.1(2) . . ?
O25 V14 V6 40.8(2) . . ?
O17 V14 V11 113.1(3) . . ?
O37 V14 V11 124.3(2) . . ?
O30 V14 V11 39.5(2) . . ?
O29 V14 V11 40.5(2) . . ?
O25 V14 V11 123.3(2) . . ?
V6 V14 V11 138.04(8) . . ?
O18 As1 O31 99.6(4) . . ?
O18 As1 O11 99.1(4) . . ?
O31 As1 O11 99.6(4) . . ?
O19 As2 O11 99.8(4) . . ?
O19 As2 O28 99.3(4) . . ?
O11 As2 O28 98.8(4) . . ?
O19 As2 V3A 42.8(5) . . ?
O11 As2 V3A 140.5(6) . . ?
O28 As2 V3A 99.8(5) . . ?
O16 As3 O7 101.1(4) . . ?
O16 As3 O36 100.1(4) . . ?
O7 As3 O36 97.3(4) . . ?
O8 As4 O7 99.8(4) . . ?
O8 As4 O29 99.6(4) . . ?
O7 As4 O29 97.5(4) . . ?
O4 As5 O26 99.8(4) . . ?
O4 As5 O38 98.9(4) . . ?
O26 As5 O38 98.8(4) . . ?
O34 As6 O4 98.7(4) . . ?
O34 As6 O22 99.2(4) . . ?
O4 As6 O22 98.9(4) . . ?
O23 As7 O10 99.0(4) . . ?
O23 As7 O20 99.9(4) . . ?
O10 As7 O20 98.2(4) . . ?
O10 As8 O25 98.2(4) . . ?
O10 As8 O5 98.3(4) . . ?
O25 As8 O5 98.7(4) . . ?
N2 Co1 N4 100.7(5) . . ?
N2 Co1 N3 177.8(5) . . ?
N4 Co1 N3 81.3(5) . . ?
N2 Co1 O42 89.3(4) . 2 ?
N4 Co1 O42 88.8(5) . 2 ?
N3 Co1 O42 89.7(4) . 2 ?
N2 Co1 N1 82.7(5) . . ?
N4 Co1 N1 176.5(5) . . ?
N3 Co1 N1 95.3(4) . . ?
O42 Co1 N1 92.0(4) 2 . ?
N2 Co1 O17 89.2(4) . . ?
N4 Co1 O17 87.6(4) . . ?
N3 Co1 O17 92.0(4) . . ?
O42 Co1 O17 175.8(4) 2 . ?
N1 Co1 O17 91.7(4) . . ?
N7 Co2 N5 93.7(7) . . ?
N7 Co2 N6 165.2(9) . . ?
N5 Co2 N6 82.2(6) . . ?
N7 Co2 N9 90.3(8) . . ?
N5 Co2 N9 175.4(8) . . ?
N6 Co2 N9 93.3(8) . . ?
N7 Co2 N8 85.5(7) . . ?
N5 Co2 N8 96.7(9) . . ?
N6 Co2 N8 80.9(9) . . ?
N9 Co2 N8 81.3(9) . . ?
N7 Co2 N10 93.9(8) . . ?
N5 Co2 N10 90.0(8) . . ?
N6 Co2 N10 100.4(10) . . ?
N9 Co2 N10 92.0(7) . . ?
N8 Co2 N10 173.3(8) . . ?
As5 O4 As6 131.5(4) . . ?
As8 O5 V7 134.5(5) . . ?
As8 O5 V13 122.0(5) . . ?
V7 O5 V13 103.3(4) . . ?
As3 O7 As4 132.1(5) . . ?
As4 O8 V5 135.0(6) . . ?
As4 O8 V9 121.4(5) . . ?
V5 O8 V9 103.5(4) . . ?
As8 O10 As7 133.9(4) . . ?
As2 O11 As1 131.8(5) . . ?
As3 O16 V5 133.6(5) . . ?
As3 O16 V3 123.4(5) . . ?
V5 O16 V3 103.0(4) . . ?
V14 O17 Co1 147.7(5) . . ?
As1 O18 V5 134.1(5) . . ?
As1 O18 V9 122.8(5) . . ?
V5 O18 V9 103.0(4) . . ?
V3A O19 As2 91.3(10) . . ?
V3A O19 V5 130.9(10) . . ?
As2 O19 V5 133.5(5) . . ?
V3A O19 V3 36.8(9) . . ?
As2 O19 V3 123.3(4) . . ?
V5 O19 V3 103.2(4) . . ?
As7 O20 V7 135.1(4) . . ?
As7 O20 V4 121.3(5) . . ?
V7 O20 V4 103.6(4) . . ?
V12 O21 V6 102.7(4) . . ?
V12 O21 V9 146.2(5) . . ?
V6 O21 V9 95.1(4) . . ?
As6 O22 V7 134.4(5) . . ?
As6 O22 V13 121.9(5) . . ?
V7 O22 V13 103.5(4) . . ?
As7 O23 V6 136.3(4) . . ?
As7 O23 V12 124.7(4) . . ?
V6 O23 V12 97.6(3) . . ?
V8 O24 V4 144.0(5) . . ?
V8 O24 V2 101.4(4) . . ?
V4 O24 V2 96.4(4) . . ?
As8 O25 V6 137.7(5) . . ?
As8 O25 V14 124.1(4) . . ?
V6 O25 V14 98.2(3) . . ?
As5 O26 V1 137.0(5) . . ?
As5 O26 V8 124.0(5) . . ?
V1 O26 V8 98.3(3) . . ?
V1 O27 V10 103.1(4) . . ?
V1 O27 V3 94.2(4) . . ?
V10 O27 V3 145.3(4) . . ?
As2 O28 V8 124.4(5) . . ?
As2 O28 V2 137.9(5) . . ?
V8 O28 V2 96.8(3) . . ?
As4 O29 V14 122.8(4) . . ?
As4 O29 V11 137.7(5) . . ?
V14 O29 V11 99.0(3) . . ?
V14 O30 V13 144.0(5) . . ?
V14 O30 V11 101.6(3) . . ?
V13 O30 V11 93.6(3) . . ?
As1 O31 V2 137.8(4) . . ?
As1 O31 V12 124.6(4) . . ?
V2 O31 V12 97.0(3) . . ?
V11 O32 V13 95.0(4) . . ?
V11 O32 V10 102.9(4) . . ?
V13 O32 V10 146.7(5) . . ?
V1 O33 V8 102.5(4) . . ?
V1 O33 V3 94.4(4) . . ?
V8 O33 V3 145.5(5) . . ?
V1 O33 V3A 126.5(9) . . ?
V8 O33 V3A 129.6(9) . . ?
V3 O33 V3A 36.1(8) . . ?
As6 O34 V1 138.7(5) . . ?
As6 O34 V10 122.5(4) . . ?
V1 O34 V10 98.7(3) . . ?
V12 O35 V2 101.1(4) . . ?
V12 O35 V4 143.2(5) . . ?
V2 O35 V4 96.2(3) . . ?
As3 O36 V10 123.2(4) . . ?
As3 O36 V11 138.0(4) . . ?
V10 O36 V11 98.1(3) . . ?
V14 O37 V6 101.5(3) . . ?
V14 O37 V9 146.4(5) . . ?
V6 O37 V9 96.0(4) . . ?
As5 O38 V7 134.6(5) . . ?
As5 O38 V4 122.2(4) . . ?
V7 O38 V4 103.2(4) . . ?
V3A O41 V3 46.0(9) . . ?
V2 O42 Co1 147.6(6) . 2_545 ?
C1 N1 Co1 110.9(12) . . ?
C1 N1 H1A 109.5 . . ?
Co1 N1 H1A 109.5 . . ?
C1 N1 H1B 109.5 . . ?
Co1 N1 H1B 109.5 . . ?
H1A N1 H1B 108.1 . . ?
C2 C1 N1 113.5(18) . . ?
C2 C1 H1C 108.9 . . ?
N1 C1 H1C 108.9 . . ?
C2 C1 H1D 108.9 . . ?
N1 C1 H1D 108.9 . . ?
H1C C1 H1D 107.7 . . ?
N2 C2 C1 124.5(19) . . ?
N2 C2 H2A 106.2 . . ?
C1 C2 H2A 106.2 . . ?
N2 C2 H2B 106.2 . . ?
C1 C2 H2B 106.2 . . ?
H2A C2 H2B 106.4 . . ?
C2 N2 Co1 107.2(12) . . ?
C2 N2 H2C 110.3 . . ?
Co1 N2 H2C 110.3 . . ?
C2 N2 H2D 110.3 . . ?
Co1 N2 H2D 110.3 . . ?
H2C N2 H2D 108.5 . . ?
C3 N3 Co1 110.4(10) . . ?
C3 N3 H3E 109.6 . . ?
Co1 N3 H3E 109.6 . . ?
C3 N3 H3F 109.6 . . ?
Co1 N3 H3F 109.6 . . ?
H3E N3 H3F 108.1 . . ?
C4 C3 C4' 38.7(18) . . ?
C4 C3 N3 113.5(18) . . ?
C4' C3 N3 113.5(19) . . ?
C4 C3 H3A 108.9 . . ?
C4' C3 H3A 72.9 . . ?
N3 C3 H3A 108.9 . . ?
C4 C3 H3B 108.9 . . ?
C4' C3 H3B 134.7 . . ?
N3 C3 H3B 108.9 . . ?
H3A C3 H3B 107.7 . . ?
C4 C3 H3C 134.8 . . ?
C4' C3 H3C 108.9 . . ?
N3 C3 H3C 108.9 . . ?
H3A C3 H3C 40.0 . . ?
H3B C3 H3C 70.1 . . ?
C4 C3 H3D 72.9 . . ?
C4' C3 H3D 108.9 . . ?
N3 C3 H3D 108.9 . . ?
H3A C3 H3D 137.3 . . ?
H3B C3 H3D 40.0 . . ?
H3C C3 H3D 107.7 . . ?
C3 C4 N4 114.0(19) . . ?
C3 C4 H4A 108.8 . . ?
N4 C4 H4A 108.8 . . ?
C3 C4 H4B 108.8 . . ?
N4 C4 H4B 108.8 . . ?
H4A C4 H4B 107.7 . . ?
C3 C4' N4 112.5(19) . . ?
C3 C4' H4'1 109.1 . . ?
N4 C4' H4'1 109.1 . . ?
C3 C4' H4'2 109.1 . . ?
N4 C4' H4'2 109.1 . . ?
H4'1 C4' H4'2 107.8 . . ?
C4 N4 C4' 38.3(17) . . ?
C4 N4 Co1 106.4(15) . . ?
C4' N4 Co1 108.9(14) . . ?
C4 N4 H4S 110.4 . . ?
C4' N4 H4S 136.1 . . ?
Co1 N4 H4S 110.4 . . ?
C4 N4 H4R 110.4 . . ?
C4' N4 H4R 74.3 . . ?
Co1 N4 H4R 110.4 . . ?
H4S N4 H4R 108.6 . . ?
C4 N4 H4T 75.6 . . ?
C4' N4 H4T 109.9 . . ?
Co1 N4 H4T 109.9 . . ?
H4S N4 H4T 37.1 . . ?
H4R N4 H4T 135.1 . . ?
C4 N4 H4U 139.0 . . ?
C4' N4 H4U 109.9 . . ?
Co1 N4 H4U 109.9 . . ?
H4S N4 H4U 73.8 . . ?
H4R N4 H4U 38.1 . . ?
H4T N4 H4U 108.3 . . ?
C5 N5 Co2 118.2(11) . . ?
C5 N5 H5A 107.8 . . ?
Co2 N5 H5A 107.8 . . ?
C5 N5 H5B 107.8 . . ?
Co2 N5 H5B 107.8 . . ?
H5A N5 H5B 107.1 . . ?
C6 C5 N5 109.3(14) . . ?
C6 C5 H5C 109.8 . . ?
N5 C5 H5C 109.8 . . ?
C6 C5 H5D 109.8 . . ?
N5 C5 H5D 109.8 . . ?
H5C C5 H5D 108.3 . . ?
C5 C6 N6 115.6(15) . . ?
C5 C6 H6A 108.4 . . ?
N6 C6 H6A 108.4 . . ?
C5 C6 H6B 108.4 . . ?
N6 C6 H6B 108.4 . . ?
H6A C6 H6B 107.5 . . ?
C6 N6 Co2 113.3(13) . . ?
C6 N6 H6C 108.9 . . ?
Co2 N6 H6C 108.9 . . ?
C6 N6 H6D 108.9 . . ?
Co2 N6 H6D 108.9 . . ?
H6C N6 H6D 107.7 . . ?
C7 N7 Co2 107.7(12) . . ?
C7 N7 H7A 110.2 . . ?
Co2 N7 H7A 110.2 . . ?
C7 N7 H7B 110.2 . . ?
Co2 N7 H7B 110.2 . . ?
H7A N7 H7B 108.5 . . ?
C8 C7 N7 112.2(16) . . ?
C8 C7 H7C 109.2 . . ?
N7 C7 H7C 109.2 . . ?
C8 C7 H7D 109.2 . . ?
N7 C7 H7D 109.2 . . ?
H7C C7 H7D 107.9 . . ?
N8 C8 C7 103.8(17) . . ?
N8 C8 H8A 111.0 . . ?
C7 C8 H8A 111.0 . . ?
N8 C8 H8B 111.0 . . ?
C7 C8 H8B 111.0 . . ?
H8A C8 H8B 109.0 . . ?
C8 N8 Co2 109.2(15) . . ?
C8 N8 H8C 109.8 . . ?
Co2 N8 H8C 109.8 . . ?
C8 N8 H8D 109.8 . . ?
Co2 N8 H8D 109.8 . . ?
H8C N8 H8D 108.3 . . ?
C9 N9 Co2 108.2(13) . . ?
C9 N9 H9A 110.1 . . ?
Co2 N9 H9A 110.1 . . ?
C9 N9 H9B 110.1 . . ?
Co2 N9 H9B 110.1 . . ?
H9A N9 H9B 108.4 . . ?
N9 C9 C10 111.6(16) . . ?
N9 C9 H9C 109.3 . . ?
C10 C9 H9C 109.3 . . ?
N9 C9 H9D 109.3 . . ?
C10 C9 H9D 109.3 . . ?
H9C C9 H9D 108.0 . . ?
C9 C10 N10 120.3(16) . . ?
C9 C10 H10A 107.3 . . ?
N10 C10 H10A 107.3 . . ?
C9 C10 H10B 107.3 . . ?
N10 C10 H10B 107.3 . . ?
H10A C10 H10B 106.9 . . ?
C10 N10 Co2 101.0(11) . . ?
C10 N10 H10C 111.6 . . ?
Co2 N10 H10C 111.6 . . ?
C10 N10 H10D 111.6 . . ?
Co2 N10 H10D 111.6 . . ?
H10C N10 H10D 109.4 . . ?

loop_
_geom_bond_atom_site_label_1
_geom_bond_atom_site_label_2
_geom_bond_distance
_geom_bond_site_symmetry_2
_geom_bond_publ_flag
V1 O13 1.617(9) . ?
V1 O27 1.926(9) . ?
V1 O33 1.928(8) . ?
V1 O26 1.977(9) . ?
V1 O34 1.982(8) . ?
V1 V3 2.831(3) . ?
V1 V8 3.009(3) . ?
V1 V10 3.018(3) . ?
V2 O42 1.621(9) . ?
V2 O35 1.935(8) . ?
V2 O24 1.936(8) . ?
V2 O31 1.982(7) . ?
V2 O28 1.992(8) . ?
V2 V4 2.883(3) . ?
V2 V8 2.977(3) . ?
V2 V12 2.985(3) . ?
V3 O41 1.588(10) . ?
V3 O33 1.930(8) . ?
V3 O27 1.939(8) . ?
V3 O16 1.999(9) . ?
V3 O19 2.000(9) . ?
V3A O41 1.47(3) . ?
V3A O19 1.66(2) . ?
V3A O33 1.940(19) . ?
V3A As2 2.45(2) . ?
V4 O1 1.597(9) . ?
V4 O24 1.931(8) . ?
V4 O35 1.937(8) . ?
V4 O38 1.995(9) . ?
V4 O20 2.001(8) . ?
V4 V7 3.105(3) . ?
V5 O14 1.580(7) . ?
V5 O8 1.971(9) . ?
V5 O18 1.982(10) . ?
V5 O19 1.990(8) . ?
V5 O16 1.995(10) . ?
V5 V9 3.111(3) . ?
V6 O6 1.600(9) . ?
V6 O37 1.927(9) . ?
V6 O21 1.928(8) . ?
V6 O25 1.968(8) . ?
V6 O23 1.985(8) . ?
V6 V9 2.864(3) . ?
V6 V14 2.979(3) . ?
V6 V12 3.006(3) . ?
V7 O3 1.592(8) . ?
V7 O20 1.951(9) . ?
V7 O22 1.967(9) . ?
V7 O38 1.968(8) . ?
V7 O5 1.976(8) . ?
V7 V13 3.111(3) . ?
V8 O15 1.614(8) . ?
V8 O24 1.911(8) . ?
V8 O33 1.930(9) . ?
V8 O28 1.990(8) . ?
V8 O26 2.002(8) . ?
V9 O2 1.599(9) . ?
V9 O37 1.927(7) . ?
V9 O21 1.952(9) . ?
V9 O8 1.991(10) . ?
V9 O18 1.991(9) . ?
V10 O40 1.603(9) . ?
V10 O27 1.927(8) . ?
V10 O32 1.947(8) . ?
V10 O34 1.994(8) . ?
V10 O36 1.999(8) . ?
V10 V11 3.020(3) . ?
V11 O9 1.597(9) . ?
V11 O32 1.913(8) . ?
V11 O30 1.945(8) . ?
V11 O29 1.971(8) . ?
V11 O36 1.999(8) . ?
V11 V13 2.822(3) . ?
V11 V14 2.998(3) . ?
V12 O39 1.611(10) . ?
V12 O21 1.921(8) . ?
V12 O35 1.931(8) . ?
V12 O31 2.002(8) . ?
V12 O23 2.010(8) . ?
V13 O12 1.602(8) . ?
V13 O32 1.914(9) . ?
V13 O30 1.926(7) . ?
V13 O5 1.989(10) . ?
V13 O22 1.994(8) . ?
V14 O17 1.610(7) . ?
V14 O37 1.921(8) . ?
V14 O30 1.923(7) . ?
V14 O29 1.970(8) . ?
V14 O25 1.974(8) . ?
As1 O18 1.764(10) . ?
As1 O31 1.768(8) . ?
As1 O11 1.778(9) . ?
As2 O19 1.755(9) . ?
As2 O11 1.769(10) . ?
As2 O28 1.781(8) . ?
As3 O16 1.766(9) . ?
As3 O7 1.769(9) . ?
As3 O36 1.772(8) . ?
As4 O8 1.776(9) . ?
As4 O7 1.782(9) . ?
As4 O29 1.789(7) . ?
As5 O4 1.773(9) . ?
As5 O26 1.776(7) . ?
As5 O38 1.784(8) . ?
As6 O34 1.753(7) . ?
As6 O4 1.782(9) . ?
As6 O22 1.791(8) . ?
As7 O23 1.770(7) . ?
As7 O10 1.772(8) . ?
As7 O20 1.776(8) . ?
As8 O10 1.769(9) . ?
As8 O25 1.770(7) . ?
As8 O5 1.779(8) . ?
Co1 N2 2.095(13) . ?
Co1 N4 2.107(12) . ?
Co1 N3 2.120(11) . ?
Co1 O42 2.126(8) 2 ?
Co1 N1 2.142(11) . ?
Co1 O17 2.149(8) . ?
Co2 N7 1.887(15) . ?
Co2 N5 1.896(13) . ?
Co2 N6 1.917(18) . ?
Co2 N9 1.96(2) . ?
Co2 N8 1.97(2) . ?
Co2 N10 1.995(9) . ?
O42 Co1 2.126(8) 2_545 ?
N1 C1 1.427(16) . ?
N1 H1A 0.9000 . ?
N1 H1B 0.9000 . ?
C1 C2 1.413(17) . ?
C1 H1C 0.9700 . ?
C1 H1D 0.9700 . ?
C2 N2 1.411(16) . ?
C2 H2A 0.9700 . ?
C2 H2B 0.9700 . ?
N2 H2C 0.9000 . ?
N2 H2D 0.9000 . ?
N3 C3 1.445(14) . ?
N3 H3E 0.9000 . ?
N3 H3F 0.9000 . ?
C3 C4 1.439(18) . ?
C3 C4' 1.443(18) . ?
C3 H3A 0.9700 . ?
C3 H3B 0.9700 . ?
C3 H3C 0.9700 . ?
C3 H3D 0.9700 . ?
C4 N4 1.447(18) . ?
C4 H4A 0.9700 . ?
C4 H4B 0.9700 . ?
C4' N4 1.467(18) . ?
C4' H4'1 0.9700 . ?
C4' H4'2 0.9700 . ?
N4 H4S 0.9000 . ?
N4 H4R 0.9000 . ?
N4 H4T 0.9000 . ?
N4 H4U 0.9000 . ?
N5 C5 1.436(15) . ?
N5 H5A 0.9000 . ?
N5 H5B 0.9000 . ?
C5 C6 1.394(15) . ?
C5 H5C 0.9700 . ?
C5 H5D 0.9700 . ?
C6 N6 1.442(15) . ?
C6 H6A 0.9700 . ?
C6 H6B 0.9700 . ?
N6 H6C 0.9000 . ?
N6 H6D 0.9000 . ?
N7 C7 1.492(16) . ?
N7 H7A 0.9000 . ?
N7 H7B 0.9000 . ?
C7 C8 1.439(17) . ?
C7 H7C 0.9700 . ?
C7 H7D 0.9700 . ?
C8 N8 1.426(16) . ?
C8 H8A 0.9700 . ?
C8 H8B 0.9700 . ?
N8 H8C 0.9000 . ?
N8 H8D 0.9000 . ?
N9 C9 1.451(17) . ?
N9 H9A 0.9000 . ?
N9 H9B 0.9000 . ?
C9 C10 1.461(17) . ?
C9 H9C 0.9700 . ?
C9 H9D 0.9700 . ?
C10 N10 1.504(16) . ?
C10 H10A 0.9700 . ?
C10 H10B 0.9700 . ?
N10 H10C 0.9000 . ?
N10 H10D 0.9000 . ?
